data_1001615
loop_
_publ_author_name
'Domenges, B'
'Boullay, Ph'
'Hervieu, M'
'Raveau, B'

_publ_section_title
;
The substitution of CO~3~ groups for copper in Y~1-
x~Ca~x~Ba~2~Cu~3~O~7~: HREM study
;
_journal_coden_ASTM JSSCBI
_journal_name_full 'Journal of Solid State Chemistry'
_journal_page_first 219
_journal_page_last 229
_journal_paper_doi 10.1006/jssc.1994.1035
_journal_volume 108
_journal_year 1994
_chemical_formula_structural 'Y1.3 Ca0.7 Ba4 Cu5 (C O3) O11'
_chemical_formula_sum 'C Ba4 Ca0.7 Cu5 O14 Y1.3'
_chemical_name_systematic
;
Yttrium calcium barium copper carbonate oxide (1.3/0.7/4/5/1/11)
;
_space_group_IT_number 35
_symmetry_cell_setting orthorhombic
_symmetry_Int_Tables_number 35
_symmetry_space_group_name_Hall 'B -2 -2'
_symmetry_space_group_name_H-M 'B m 2 m'
_cell_angle_alpha 90
_cell_angle_beta 90
_cell_angle_gamma 90
_cell_formula_units_Z 2
_cell_length_a 7.7704(6)
_cell_length_b 3.8876(3)
_cell_length_c 22.98119(80)
_cell_volume 694.2
_refine_ls_R_factor_all 0.066
_cod_depositor_comments
;
 Correcting the summary chemical formula by changing it from
 'Ba4 Ca0.7 Cu5 O14 Y1.3' to 'C Ba4 Ca0.7 Cu5 O14 Y1.3'.

 Antanas Vaitkus,
 2018-07-07
;
_cod_original_formula_sum 'Ba4 Ca.7 Cu5 O14 Y1.3'
_cod_database_code 1001615

loop_
_symmetry_equiv_pos_as_xyz
x,y,z
-x,y,-z
-x,y,z
x,y,-z
1/2+x,y,1/2+z
1/2-x,y,1/2-z
1/2-x,y,1/2+z
1/2+x,y,1/2-z

loop_
_atom_site_label
_atom_site_type_symbol
_atom_site_symmetry_multiplicity
_atom_site_Wyckoff_symbol
_atom_site_fract_x
_atom_site_fract_y
_atom_site_fract_z
_atom_site_occupancy
_atom_site_attached_hydrogens
_atom_site_calc_flag
Y1 Y3+ 4 c 0.25 0.5 0.75 0.65 0 d
Ca1 Ca2+ 4 c 0.25 0.5 0.75 0.35 0 d
Ba1 Ba2+ 8 f 0.2414(8) 0.5 0.9066 1. 0 d
C1 C4+ 2 b 0.5 0. 0. 1. 0 d
Cu1 Cu2+ 2 a 0. 0. 0. 1. 0 d
Cu2 Cu2+ 4 c 0.5 0. 0.8190(2) 1. 0 d
Cu3 Cu2+ 4 e 0. 0. 0.8190(2) 1. 0 d
O1 O2- 4 e 0. 0. 0.915(2) 1. 0 d
O2 O2- 8 f 0.44 0. 0.944 0.5 0 d
O3 O2- 8 f 0.25 0. 0.815(8) 1. 0 d
O4 O2- 4 c 0. 0.5 0.811(8) 1. 0 d
O5 O2- 4 e 0.5 0.5 0.811(8) 1. 0 d
O6 O2- 2 a 0. 0.5 0. 1. 0 d
O7 O2- 4 d 0.67 0. 0. 0.5 0 d

loop_
_atom_type_symbol
_atom_type_oxidation_number
Y3+ 3.000
Ca2+ 2.000
Ba2+ 2.000
C4+ 4.000
Cu2+ 2.140
O2- -2.000
